data_4001590
loop_
_publ_author_name
'Parnham, Emily R.'
'Morris, Russell E.'

_publ_section_title
;
 1-Alkyl-3-methyl Imidazolium Bromide Ionic Liquids in the Ionothermal
 Synthesis of Aluminium Phosphate Molecular Sieves
;
_journal_issue 20
_journal_name_full 'Chemistry of Materials'
_journal_page_first 4882
_journal_paper_doi 10.1021/cm0615929
_journal_volume 18
_journal_year 2006
_chemical_formula_moiety 'Al3 F O12 P3, C5 H9 N2'
_chemical_formula_sum 'C5 H9 Al3 F N2 O12 P3'
_chemical_formula_weight 481.99
_chemical_name_systematic ?
_space_group_IT_number 2
_symmetry_cell_setting triclinic
_symmetry_space_group_name_Hall '-P 1'
_symmetry_space_group_name_H-M 'P -1'
_atom_sites_solution_hydrogens geom
_atom_sites_solution_primary direct
_atom_sites_solution_secondary difmap
_audit_creation_method shelxl-97
_cell_angle_alpha 76.446(5)
_cell_angle_beta 87.343(5)
_cell_angle_gamma 89.388(5)
_cell_formula_units_Z 2
_cell_length_a 9.074(3)
_cell_length_b 9.230(3)
_cell_length_c 9.309(3)
_cell_measurement_temperature 150(2)
_cell_volume 757.1(4)
_computing_cell_refinement SAINT
_computing_data_collection 'bruker smart'
_computing_data_reduction SAINT
_computing_structure_refinement 'SHELXL-97 (Sheldrick, 1997)'
_computing_structure_solution SHELXL-97
_diffrn_ambient_temperature 150(2)
_diffrn_measured_fraction_theta_full 0.987
_diffrn_measured_fraction_theta_max 0.987
_diffrn_radiation_monochromator silicon
_diffrn_radiation_source synchrotron
_diffrn_radiation_type synchrotron
_diffrn_radiation_wavelength 0.69330
_diffrn_reflns_av_R_equivalents 0.0281
_diffrn_reflns_av_sigmaI/netI 0.0493
_diffrn_reflns_limit_h_max 12
_diffrn_reflns_limit_h_min -12
_diffrn_reflns_limit_k_max 13
_diffrn_reflns_limit_k_min -13
_diffrn_reflns_limit_l_max 13
_diffrn_reflns_limit_l_min -13
_diffrn_reflns_number 8652
_diffrn_reflns_theta_full 24.80
_diffrn_reflns_theta_max 29.67
_diffrn_reflns_theta_min 2.21
_diffrn_source_type 'srs beamline 9.8'
_exptl_absorpt_coefficient_mu 0.527
_exptl_crystal_colour colourless
_exptl_crystal_density_diffrn 2.114
_exptl_crystal_density_method 'not measured'
_exptl_crystal_description plate
_exptl_crystal_F_000 484
_exptl_crystal_size_max 0.03
_exptl_crystal_size_mid 0.02
_exptl_crystal_size_min 0.01
_refine_diff_density_max 0.612
_refine_diff_density_min -0.572
_refine_diff_density_rms 0.121
_refine_ls_extinction_method none
_refine_ls_goodness_of_fit_ref 1.041
_refine_ls_hydrogen_treatment constr
_refine_ls_matrix_type full
_refine_ls_number_parameters 237
_refine_ls_number_reflns 4468
_refine_ls_number_restraints 0
_refine_ls_restrained_S_all 1.041
_refine_ls_R_factor_all 0.0555
_refine_ls_R_factor_gt 0.0403
_refine_ls_shift/su_max 0.011
_refine_ls_shift/su_mean 0.000
_refine_ls_structure_factor_coef Fsqd
_refine_ls_weighting_details 'calc w=1/[\s^2^(Fo^2^)+(0.0709P)^2^+0.0000P] where P=(Fo^2^+2Fc^2^)/3'
_refine_ls_weighting_scheme calc
_refine_ls_wR_factor_gt 0.1117
_refine_ls_wR_factor_ref 0.1203
_reflns_number_gt 3416
_reflns_number_total 4468
_reflns_threshold_expression >2sigma(i)
_cod_data_source_file cm0615929si20060711_105056.cif
_cod_data_source_block stan243
_cod_depositor_comments
;
 Changing the capitalization of '_atom_type_symbol' data item
 values and the values of related data items (e. g. _atom_site_type_symbol).
 Updating the _chemical_formula_sum data item value.

 Antanas Vaitkus,
 2017-01-04
;
_cod_original_sg_symbol_Hall '-p 1'
_cod_original_sg_symbol_H-M 'p -1'
_cod_original_formula_sum 'c5 h9 al3 f n2 o12 p3'
_cod_database_code 4001590

loop_
_symmetry_equiv_pos_as_xyz
'x, y, z'
'-x, -y, -z'

loop_
_atom_site_label
_atom_site_type_symbol
_atom_site_fract_x
_atom_site_fract_y
_atom_site_fract_z
_atom_site_U_iso_or_equiv
_atom_site_adp_type
_atom_site_occupancy
_atom_site_symmetry_multiplicity
_atom_site_calc_flag
_atom_site_refinement_flags
P1 P 0.18744(6) 0.38185(7) 0.90258(7) 0.00843(13) Uani 1 1 d .
P2 P 0.61755(6) 0.37170(7) 0.67634(6) 0.00822(13) Uani 1 1 d .
P3 P 0.35394(7) -0.16819(7) 0.85434(7) 0.00889(13) Uani 1 1 d .
Al4 Al 0.83934(8) 0.37467(8) 0.92586(8) 0.00933(15) Uani 1 1 d .
Al5 Al 0.43433(8) 0.13220(8) 0.91193(8) 0.00819(15) Uani 1 1 d .
Al6 Al 0.38097(8) -0.39099(8) 0.65811(8) 0.01055(16) Uani 1 1 d .
F1 F 0.39419(15) -0.01361(15) 1.08364(14) 0.0098(3) Uani 1 1 d .
O2 O 0.50263(18) 0.25482(19) 0.73720(18) 0.0112(3) Uani 1 1 d .
O3 O 0.34794(18) 0.00086(19) 0.81221(18) 0.0101(3) Uani 1 1 d .
O4 O 0.26206(18) 0.23280(19) 0.92873(18) 0.0113(3) Uani 1 1 d .
O5 O 0.46679(19) -0.23326(19) 0.96689(18) 0.0108(3) Uani 1 1 d .
O6 O 0.3821(2) -0.2237(2) 0.71125(18) 0.0129(3) Uani 1 1 d .
O7 O 0.75284(18) 0.3573(2) 0.76943(18) 0.0120(3) Uani 1 1 d .
O8 O 0.02464(19) 0.3618(2) 0.8773(2) 0.0142(4) Uani 1 1 d .
O9 O 0.67540(19) 0.3551(2) 0.52280(18) 0.0123(3) Uani 1 1 d .
O10 O 0.1980(2) 0.4525(2) 1.03565(19) 0.0141(4) Uani 1 1 d .
O11 O 0.20005(18) -0.2304(2) 0.91935(19) 0.0119(3) Uani 1 1 d .
O12 O 0.55445(19) 0.5285(2) 0.6619(2) 0.0135(3) Uani 1 1 d .
O13 O 0.2503(2) 0.4901(2) 0.76322(19) 0.0141(4) Uani 1 1 d .
N1 N 0.8867(3) 0.9424(3) 0.7034(3) 0.0305(6) Uani 1 1 d .
N2 N 0.8805(3) 0.7897(4) 0.5608(3) 0.0397(7) Uani 1 1 d .
C1 C 0.9350(4) 1.0178(4) 0.8144(4) 0.0349(8) Uani 1 1 d .
H1A H 0.8892 0.9703 0.9112 0.052 Uiso 1 1 calc R
H1B H 0.9058 1.1229 0.7874 0.052 Uiso 1 1 calc R
H1C H 1.0426 1.0109 0.8193 0.052 Uiso 1 1 calc R
C2 C 0.9535(4) 0.8288(4) 0.6650(4) 0.0365(8) Uani 1 1 d .
H2 H 1.0408 0.7822 0.7060 0.044 Uiso 1 1 calc R
C3 C 0.7624(5) 0.9760(5) 0.6218(4) 0.0456(10) Uani 1 1 d .
H3 H 0.6930 1.0526 0.6270 0.055 Uiso 1 1 calc R
C4 C 0.7580(5) 0.8795(5) 0.5332(4) 0.0440(9) Uani 1 1 d .
H4 H 0.6846 0.8746 0.4650 0.053 Uiso 1 1 calc R
C5 C 0.9200(5) 0.6666(5) 0.4930(5) 0.0548(12) Uani 1 1 d .
H5A H 1.0271 0.6656 0.4740 0.082 Uiso 1 1 calc R
H5B H 0.8705 0.6792 0.3995 0.082 Uiso 1 1 calc R
H5C H 0.8889 0.5723 0.5600 0.082 Uiso 1 1 calc R

loop_
_atom_site_aniso_label
_atom_site_aniso_U_11
_atom_site_aniso_U_22
_atom_site_aniso_U_33
_atom_site_aniso_U_23
_atom_site_aniso_U_13
_atom_site_aniso_U_12
P1 0.0066(3) 0.0090(3) 0.0105(3) -0.0039(2) -0.0006(2) 0.0007(2)
P2 0.0080(3) 0.0098(3) 0.0075(3) -0.0032(2) -0.0015(2) 0.0008(2)
P3 0.0101(3) 0.0090(3) 0.0087(3) -0.0041(2) -0.0020(2) 0.0005(2)
Al4 0.0085(3) 0.0104(3) 0.0099(3) -0.0039(3) -0.0017(2) 0.0003(3)
Al5 0.0084(3) 0.0080(3) 0.0089(3) -0.0031(3) -0.0016(2) 0.0005(3)
Al6 0.0115(3) 0.0112(4) 0.0099(3) -0.0044(3) -0.0007(2) 0.0012(3)
F1 0.0099(6) 0.0096(7) 0.0097(6) -0.0019(5) -0.0004(5) 0.0012(5)
O2 0.0106(8) 0.0116(8) 0.0110(8) -0.0018(6) -0.0011(6) -0.0025(6)
O3 0.0123(8) 0.0073(8) 0.0114(8) -0.0033(6) -0.0026(6) 0.0007(6)
O4 0.0096(8) 0.0101(8) 0.0149(8) -0.0042(7) -0.0011(6) 0.0019(6)
O5 0.0116(8) 0.0104(8) 0.0115(8) -0.0038(6) -0.0045(6) 0.0016(6)
O6 0.0186(9) 0.0109(8) 0.0108(8) -0.0058(6) -0.0012(6) 0.0015(7)
O7 0.0102(8) 0.0182(9) 0.0090(8) -0.0056(7) -0.0035(6) 0.0012(7)
O8 0.0074(8) 0.0190(9) 0.0167(9) -0.0051(7) -0.0008(6) 0.0012(7)
O9 0.0133(8) 0.0175(9) 0.0070(7) -0.0048(7) -0.0008(6) -0.0015(7)
O10 0.0196(9) 0.0124(8) 0.0125(8) -0.0067(7) -0.0044(7) 0.0033(7)
O11 0.0090(8) 0.0129(8) 0.0131(8) -0.0014(7) -0.0008(6) -0.0022(6)
O12 0.0125(8) 0.0092(8) 0.0196(9) -0.0046(7) -0.0036(7) 0.0018(7)
O13 0.0146(9) 0.0120(9) 0.0148(8) -0.0019(7) 0.0033(6) -0.0015(7)
N1 0.0276(14) 0.0306(15) 0.0327(15) -0.0064(12) -0.0031(11) 0.0044(12)
N2 0.0385(17) 0.049(2) 0.0350(16) -0.0174(15) -0.0015(13) -0.0048(15)
C1 0.0317(18) 0.0330(19) 0.043(2) -0.0151(16) -0.0022(15) 0.0016(14)
C2 0.0352(19) 0.039(2) 0.0392(19) -0.0165(16) -0.0093(15) 0.0033(15)
C3 0.048(2) 0.053(2) 0.038(2) -0.0133(18) -0.0156(17) 0.0196(19)
C4 0.041(2) 0.050(2) 0.042(2) -0.0106(18) -0.0123(16) 0.0011(18)
C5 0.059(3) 0.057(3) 0.059(3) -0.037(2) 0.015(2) -0.022(2)

loop_
_atom_type_symbol
_atom_type_description
_atom_type_scat_dispersion_real
_atom_type_scat_dispersion_imag
_atom_type_scat_source
C C 0.0029 0.0015 'international tables vol c tables 4.2.6.8 and 6.1.1.4'
H H 0.0000 0.0000 'international tables vol c tables 4.2.6.8 and 6.1.1.4'
N N 0.0058 0.0031 'international tables vol c tables 4.2.6.8 and 6.1.1.4'
O O 0.0103 0.0057 'international tables vol c tables 4.2.6.8 and 6.1.1.4'
F F 0.0167 0.0098 'international tables vol c tables 4.2.6.8 and 6.1.1.4'
Al Al 0.0614 0.0490 'international tables vol c tables 4.2.6.8 and 6.1.1.4'
P P 0.0984 0.0900 'international tables vol c tables 4.2.6.8 and 6.1.1.4'

loop_
_geom_angle_atom_site_label_1
_geom_angle_atom_site_label_2
_geom_angle_atom_site_label_3
_geom_angle
_geom_angle_site_symmetry_1
_geom_angle_site_symmetry_3
O4 P1 O8 108.91(11) . .
O4 P1 O13 112.13(10) . .
O8 P1 O13 106.29(10) . .
O4 P1 O10 111.64(10) . .
O8 P1 O10 108.37(10) . .
O13 P1 O10 109.28(11) . .
O2 P2 O7 113.32(10) . .
O2 P2 O12 111.25(10) . .
O7 P2 O12 108.13(10) . .
O2 P2 O9 109.50(10) . .
O7 P2 O9 105.42(10) . .
O12 P2 O9 108.99(10) . .
O5 P3 O3 114.91(10) . .
O5 P3 O6 110.56(10) . .
O3 P3 O6 108.07(10) . .
O5 P3 O11 107.60(10) . .
O3 P3 O11 109.35(10) . .
O6 P3 O11 105.99(10) . .
O7 Al4 O8 103.24(9) . 1_655
O7 Al4 O10 110.90(9) . 2_667
O8 Al4 O10 110.09(10) 1_655 2_667
O7 Al4 O11 113.92(9) . 2_657
O8 Al4 O11 107.29(9) 1_655 2_657
O10 Al4 O11 111.02(9) 2_667 2_657
O4 Al5 O2 96.42(8) . .
O4 Al5 F1 93.91(8) . .
O2 Al5 F1 169.58(8) . .
O4 Al5 O5 92.70(8) . 2_657
O2 Al5 O5 94.94(8) . 2_657
F1 Al5 O5 85.98(8) . 2_657
O4 Al5 O3 93.62(8) . .
O2 Al5 O3 91.94(8) . .
F1 Al5 O3 85.98(8) . .
O5 Al5 O3 170.09(8) 2_657 .
O4 Al5 F1 173.27(8) . 2_657
O2 Al5 F1 90.30(8) . 2_657
F1 Al5 F1 79.39(7) . 2_657
O5 Al5 F1 86.30(7) 2_657 2_657
O3 Al5 F1 86.53(7) . 2_657
O4 Al5 Al5 134.01(7) . 2_657
O2 Al5 Al5 129.56(7) . 2_657
F1 Al5 Al5 40.11(5) . 2_657
O5 Al5 Al5 84.98(6) 2_657 2_657
O3 Al5 Al5 85.13(6) . 2_657
F1 Al5 Al5 39.28(4) 2_657 2_657
O13 Al6 O6 110.42(9) 1_545 .
O13 Al6 O12 112.32(10) 1_545 1_545
O6 Al6 O12 112.06(9) . 1_545
O13 Al6 O9 105.94(9) 1_545 2_656
O6 Al6 O9 107.80(9) . 2_656
O12 Al6 O9 107.98(9) 1_545 2_656
Al5 F1 Al5 100.61(7) . 2_657
P2 O2 Al5 141.33(11) . .
P3 O3 Al5 126.61(10) . .
P1 O4 Al5 146.17(12) . .
P3 O5 Al5 126.82(11) . 2_657
P3 O6 Al6 137.83(12) . .
P2 O7 Al4 151.38(12) . .
P1 O8 Al4 151.36(13) . 1_455
P2 O9 Al6 139.38(12) . 2_656
P1 O10 Al4 136.82(12) . 2_667
P3 O11 Al4 128.04(11) . 2_657
P2 O12 Al6 136.70(12) . 1_565
P1 O13 Al6 155.26(13) . 1_565
C2 N1 C3 108.0(3) . .
C2 N1 C1 125.8(3) . .
C3 N1 C1 126.2(3) . .
C2 N2 C4 108.5(3) . .
C2 N2 C5 125.2(4) . .
C4 N2 C5 126.3(3) . .
N1 C1 H1A 109.5 . .
N1 C1 H1B 109.5 . .
H1A C1 H1B 109.5 . .
N1 C1 H1C 109.5 . .
H1A C1 H1C 109.5 . .
H1B C1 H1C 109.5 . .
N1 C2 N2 109.6(3) . .
N1 C2 H2 125.2 . .
N2 C2 H2 125.2 . .
C4 C3 N1 107.1(3) . .
C4 C3 H3 126.4 . .
N1 C3 H3 126.4 . .
C3 C4 N2 106.7(3) . .
C3 C4 H4 126.6 . .
N2 C4 H4 126.6 . .
N2 C5 H5A 109.5 . .
N2 C5 H5B 109.5 . .
H5A C5 H5B 109.5 . .
N2 C5 H5C 109.5 . .
H5A C5 H5C 109.5 . .
H5B C5 H5C 109.5 . .

loop_
_geom_bond_atom_site_label_1
_geom_bond_atom_site_label_2
_geom_bond_distance
_geom_bond_site_symmetry_2
P1 O4 1.4996(18) .
P1 O8 1.5264(19) .
P1 O13 1.5305(19) .
P1 O10 1.5364(18) .
P2 O2 1.5017(18) .
P2 O7 1.5221(18) .
P2 O12 1.5295(18) .
P2 O9 1.5406(17) .
P3 O5 1.5160(18) .
P3 O3 1.5181(18) .
P3 O6 1.5451(17) .
P3 O11 1.5563(18) .
Al4 O7 1.7265(18) .
Al4 O8 1.7308(19) 1_655
Al4 O10 1.7413(19) 2_667
Al4 O11 1.7434(19) 2_657
Al5 O4 1.8288(18) .
Al5 O2 1.8355(19) .
Al5 F1 1.8566(16) .
Al5 O5 1.8849(18) 2_657
Al5 O3 1.8871(18) .
Al5 F1 1.8893(16) 2_657
Al6 O13 1.728(2) 1_545
Al6 O6 1.7287(19) .
Al6 O12 1.7318(19) 1_545
Al6 O9 1.7384(18) 2_656
N1 C2 1.318(4) .
N1 C3 1.381(5) .
N1 C1 1.460(4) .
N2 C2 1.318(4) .
N2 C4 1.377(5) .
N2 C5 1.457(5) .
C1 H1A 0.9800 .
C1 H1B 0.9800 .
C1 H1C 0.9800 .
C2 H2 0.9500 .
C3 C4 1.350(6) .
C3 H3 0.9500 .
C4 H4 0.9500 .
C5 H5A 0.9800 .
C5 H5B 0.9800 .
C5 H5C 0.9800 .
